data_7100655
loop_
_publ_author_name
'W. Jones'
'Delia A. Haynes'
'W. Motherwell'
'Andrew Trask'

_publ_section_title
;
Screening for Crystalline Salts via Mechanochemistry
;
_journal_name_full 'Chemical Communications'
_journal_paper_doi 10.1039/b512626f
_journal_year 2006
_chemical_formula_moiety 'C14 H19 N4 O3, 0.5(C4 H4 O4)'
_chemical_formula_sum 'C16 H21 N4 O5'
_chemical_formula_weight 349.37
_chemical_name_common 'trimethoprim succinate'
_space_group_IT_number 15
_symmetry_cell_setting monoclinic
_symmetry_space_group_name_Hall '-C 2yc'
_symmetry_space_group_name_H-M 'C 1 2/c 1'
_cell_angle_alpha 90.00
_cell_angle_beta 91.95(3)
_cell_angle_gamma 90.00
_cell_formula_units_Z 8
_cell_length_a 17.343(4)
_cell_length_b 11.672(2)
_cell_length_c 16.835(3)
_cell_measurement_temperature 180(2)
_cell_volume 3405.8(12)
_diffrn_ambient_temperature 180(2)
_exptl_crystal_density_diffrn 1.363
_cod_original_sg_symbol_H-M 'C 2/c'
_cod_database_code 7100655

loop_
_symmetry_equiv_pos_as_xyz
'x, y, z'
'-x, y, -z+1/2'
'x+1/2, y+1/2, z'
'-x+1/2, y+1/2, -z+1/2'
'-x, -y, -z'
'x, -y, z-1/2'
'-x+1/2, -y+1/2, -z'
'x+1/2, -y+1/2, z-1/2'

loop_
_atom_site_label
_atom_site_type_symbol
_atom_site_fract_x
_atom_site_fract_y
_atom_site_fract_z
_atom_site_U_iso_or_equiv
_atom_site_adp_type
_atom_site_occupancy
_atom_site_symmetry_multiplicity
_atom_site_calc_flag
_atom_site_refinement_flags
_atom_site_disorder_assembly
_atom_site_disorder_group
N111 N 0.29611(6) 0.98822(10) 0.21961(6) 0.0239(2) Uani 1 1 d . . .
H1N H 0.3142(10) 0.9737(15) 0.1692(11) 0.043(5) Uiso 1 1 d . . .
N112 N 0.31582(6) 0.97591(9) 0.35859(6) 0.0223(2) Uani 1 1 d . . .
N113 N 0.40637(6) 0.90648(10) 0.27488(6) 0.0274(2) Uani 1 1 d . . .
H11A H 0.4351 0.8851 0.3164 0.033 Uiso 1 1 calc R . .
H11B H 0.4223 0.8940 0.2266 0.033 Uiso 1 1 calc R . .
N114 N 0.22877(6) 1.04699(10) 0.44287(6) 0.0260(2) Uani 1 1 d . . .
H11C H 0.2599 1.0249 0.4823 0.031 Uiso 1 1 calc R . .
H11D H 0.1850 1.0812 0.4529 0.031 Uiso 1 1 calc R . .
C111 C 0.33912(6) 0.95759(10) 0.28517(7) 0.0209(2) Uani 1 1 d . . .
C112 C 0.24797(6) 1.02869(10) 0.36832(7) 0.0203(2) Uani 1 1 d . . .
C113 C 0.22728(7) 1.04261(11) 0.22902(7) 0.0240(3) Uani 1 1 d . . .
H113 H 0.1976 1.0648 0.1831 0.029 Uiso 1 1 calc R . .
C114 C 0.19993(6) 1.06597(10) 0.30156(7) 0.0213(2) Uani 1 1 d . . .
C115 C 0.12459(7) 1.12688(11) 0.31210(7) 0.0243(3) Uani 1 1 d . . .
H11E H 0.1061 1.1570 0.2599 0.029 Uiso 1 1 calc R . .
H11F H 0.1337 1.1932 0.3479 0.029 Uiso 1 1 calc R . .
C116 C 0.06147(6) 1.05257(10) 0.34598(7) 0.0209(2) Uani 1 1 d . . .
C117 C 0.00043(6) 1.10537(10) 0.38323(7) 0.0216(2) Uani 1 1 d . . .
H117 H -0.0010 1.1864 0.3883 0.026 Uiso 1 1 calc R . .
C118 C -0.05842(6) 1.03872(11) 0.41288(7) 0.0219(2) Uani 1 1 d . . .
C119 C -0.05613(7) 0.91922(11) 0.40712(7) 0.0234(3) Uani 1 1 d . . .
C120 C 0.00513(7) 0.86763(10) 0.36928(7) 0.0232(2) Uani 1 1 d . . .
C121 C 0.06345(7) 0.93437(11) 0.33846(7) 0.0231(2) Uani 1 1 d . . .
H121 H 0.1048 0.8988 0.3122 0.028 Uiso 1 1 calc R . .
O122 O -0.12189(5) 1.08154(8) 0.44887(6) 0.0296(2) Uani 1 1 d . . .
O123 O -0.11181(6) 0.85626(8) 0.44426(6) 0.0340(2) Uani 1 1 d . . .
O124 O 0.00338(6) 0.75029(8) 0.36588(6) 0.0327(2) Uani 1 1 d . . .
C122 C -0.12552(8) 1.20254(12) 0.45972(9) 0.0370(3) Uani 1 1 d . . .
H12A H -0.0791 1.2286 0.4893 0.055 Uiso 1 1 calc R . .
H12B H -0.1713 1.2218 0.4896 0.055 Uiso 1 1 calc R . .
H12C H -0.1286 1.2404 0.4077 0.055 Uiso 1 1 calc R . .
C123 C -0.16205(8) 0.79007(13) 0.39332(10) 0.0394(3) Uani 1 1 d . . .
H12D H -0.1751 0.8340 0.3451 0.059 Uiso 1 1 calc R . .
H12E H -0.2093 0.7721 0.4210 0.059 Uiso 1 1 calc R . .
H12F H -0.1362 0.7188 0.3789 0.059 Uiso 1 1 calc R . .
C124 C 0.06566(9) 0.69426(12) 0.32857(9) 0.0361(3) Uani 1 1 d . . .
H12G H 0.0709 0.7250 0.2748 0.054 Uiso 1 1 calc R . .
H12H H 0.0553 0.6118 0.3255 0.054 Uiso 1 1 calc R . .
H12I H 0.1136 0.7075 0.3597 0.054 Uiso 1 1 calc R . .
C21 C 0.41979(6) 0.94135(10) 0.06773(7) 0.0210(2) Uani 1 1 d . . .
C22 C 0.45901(7) 0.97931(12) -0.00696(7) 0.0266(3) Uani 1 1 d . . .
H22A H 0.4592 0.9143 -0.0448 0.032 Uiso 1 1 calc R . .
H22B H 0.4283 1.0418 -0.0321 0.032 Uiso 1 1 calc R . .
O21 O 0.34813(5) 0.96142(9) 0.07255(5) 0.0314(2) Uani 1 1 d . . .
O22 O 0.45955(5) 0.89265(8) 0.12148(5) 0.0248(2) Uani 1 1 d . . .

loop_
_atom_site_aniso_label
_atom_site_aniso_U_11
_atom_site_aniso_U_22
_atom_site_aniso_U_33
_atom_site_aniso_U_23
_atom_site_aniso_U_13
_atom_site_aniso_U_12
N111 0.0186(5) 0.0363(6) 0.0171(5) -0.0002(4) 0.0029(4) -0.0008(4)
N112 0.0180(5) 0.0306(5) 0.0186(5) 0.0002(4) 0.0020(4) -0.0011(4)
N113 0.0206(5) 0.0411(6) 0.0205(5) -0.0015(4) 0.0025(4) 0.0048(4)
N114 0.0203(5) 0.0375(6) 0.0204(5) -0.0011(4) 0.0040(4) 0.0005(4)
C111 0.0179(5) 0.0252(6) 0.0195(5) -0.0003(4) 0.0019(4) -0.0035(4)
C112 0.0175(5) 0.0230(6) 0.0207(5) -0.0001(4) 0.0030(4) -0.0053(4)
C113 0.0184(5) 0.0320(6) 0.0217(6) 0.0038(5) -0.0006(4) -0.0026(5)
C114 0.0164(5) 0.0238(6) 0.0239(6) 0.0023(4) 0.0024(4) -0.0030(4)
C115 0.0192(5) 0.0244(6) 0.0293(6) 0.0043(5) 0.0038(5) -0.0001(4)
C116 0.0162(5) 0.0253(6) 0.0213(5) 0.0025(4) 0.0002(4) -0.0006(4)
C117 0.0198(5) 0.0208(5) 0.0242(6) 0.0013(4) 0.0013(4) 0.0000(4)
C118 0.0178(5) 0.0274(6) 0.0204(5) -0.0016(4) 0.0019(4) 0.0006(4)
C119 0.0208(5) 0.0266(6) 0.0230(6) 0.0003(5) 0.0036(4) -0.0054(5)
C120 0.0235(6) 0.0212(6) 0.0249(6) 0.0003(4) 0.0016(4) -0.0012(4)
C121 0.0189(5) 0.0249(6) 0.0255(6) 0.0007(5) 0.0035(4) 0.0014(4)
O122 0.0232(4) 0.0304(5) 0.0359(5) -0.0040(4) 0.0120(4) 0.0001(4)
O123 0.0338(5) 0.0333(5) 0.0358(5) -0.0051(4) 0.0153(4) -0.0147(4)
O124 0.0353(5) 0.0208(5) 0.0427(5) -0.0005(4) 0.0125(4) -0.0010(4)
C122 0.0340(7) 0.0323(7) 0.0454(8) -0.0071(6) 0.0113(6) 0.0062(6)
C123 0.0285(7) 0.0348(8) 0.0551(9) -0.0024(7) 0.0040(6) -0.0113(6)
C124 0.0411(8) 0.0248(7) 0.0429(8) -0.0010(6) 0.0094(6) 0.0059(6)
C21 0.0193(5) 0.0267(6) 0.0172(5) -0.0044(4) 0.0020(4) -0.0035(4)
C22 0.0196(6) 0.0431(7) 0.0173(5) 0.0013(5) 0.0017(4) -0.0034(5)
O21 0.0177(4) 0.0579(7) 0.0186(4) -0.0001(4) 0.0028(3) 0.0019(4)
O22 0.0227(4) 0.0309(5) 0.0210(4) 0.0033(3) 0.0028(3) 0.0009(3)

loop_
_geom_bond_atom_site_label_1
_geom_bond_atom_site_label_2
_geom_bond_distance
_geom_bond_site_symmetry_2
_geom_bond_publ_flag
N111 C111 1.3589(16) . ?
N111 C113 1.3660(16) . ?
N111 H1N 0.930(19) . ?
N112 C111 1.3307(15) . ?
N112 C112 1.3432(15) . ?
N113 C111 1.3265(16) . ?
N113 H11A 0.8800 . ?
N113 H11B 0.8800 . ?
N114 C112 1.3267(16) . ?
N114 H11C 0.8800 . ?
N114 H11D 0.8800 . ?
C112 C114 1.4432(17) . ?
C113 C114 1.3526(17) . ?
C113 H113 0.9500 . ?
C114 C115 1.5033(16) . ?
C115 C116 1.5226(16) . ?
C115 H11E 0.9900 . ?
C115 H11F 0.9900 . ?
C116 C121 1.3860(17) . ?
C116 C117 1.3924(17) . ?
C117 C118 1.3895(17) . ?
C117 H117 0.9500 . ?
C118 O122 1.3689(14) . ?
C118 C119 1.3988(18) . ?
C119 O123 1.3799(14) . ?
C119 C120 1.3940(17) . ?
C120 O124 1.3711(15) . ?
C120 C121 1.3909(17) . ?
C121 H121 0.9500 . ?
O122 C122 1.4257(17) . ?
O123 C123 1.4286(17) . ?
O124 C124 1.4266(16) . ?
C122 H12A 0.9800 . ?
C122 H12B 0.9800 . ?
C122 H12C 0.9800 . ?
C123 H12D 0.9800 . ?
C123 H12E 0.9800 . ?
C123 H12F 0.9800 . ?
C124 H12G 0.9800 . ?
C124 H12H 0.9800 . ?
C124 H12I 0.9800 . ?
C21 O22 1.2551(15) . ?
C21 O21 1.2700(14) . ?
C21 C22 1.5159(16) . ?
C22 C22 1.512(2) 5_675 ?
C22 H22A 0.9900 . ?
C22 H22B 0.9900 . ?
